data_7053893
loop_
_publ_author_name
'Constantinides, Christos P.'
'Berezin, Andrey A.'
'Manoli, Maria'
'Leitus, Gregory M.'
'Bendikov, Michael'
'Rawson, Jeremy M.'
'Koutentis, Panayiotis A.'

_publ_section_title
;
 Effective exchange coupling in alternating-chains of a \p-extended
 1,2,4-benzotriazin-4-yl
;
_journal_issue 3
_journal_name_full 'New Journal of Chemistry'
_journal_page_first 949
_journal_paper_doi 10.1039/c3nj01235b
_journal_volume 38
_journal_year 2014
_chemical_formula_moiety 'C26 H17 N4 S'
_chemical_formula_sum 'C26 H17 N4 S'
_chemical_formula_weight 417.50
_chemical_name_systematic
; 
 ? 
;
_space_group_IT_number 2
_symmetry_cell_setting triclinic
_symmetry_space_group_name_Hall '-P 1'
_symmetry_space_group_name_H-M 'P -1'
_atom_sites_solution_hydrogens geom
_atom_sites_solution_primary direct
_atom_sites_solution_secondary difmap
_audit_creation_method SHELXL-97
_cell_angle_alpha 105.416(15)
_cell_angle_beta 94.821(13)
_cell_angle_gamma 114.063(19)
_cell_formula_units_Z 2
_cell_length_a 9.3437(17)
_cell_length_b 10.538(2)
_cell_length_c 11.5632(15)
_cell_measurement_reflns_used 2268
_cell_measurement_temperature 100.05(10)
_cell_measurement_theta_max 72.4351
_cell_measurement_theta_min 4.0607
_cell_volume 978.0(4)
_computing_structure_refinement 'SHELXL-97 (Sheldrick, 1997)'
_computing_structure_solution 'SHELXS-97 (Sheldrick, 1990)'
_diffrn_ambient_temperature 100(2)
_diffrn_detector_area_resol_mean 10.4223
_diffrn_measured_fraction_theta_full 0.996
_diffrn_measured_fraction_theta_max 0.996
_diffrn_measurement_device_type 'SuperNova, Dual, Cu at zero, Atlas'
_diffrn_measurement_method '\w scans'
_diffrn_radiation_monochromator mirror
_diffrn_radiation_source 'SuperNova (Cu) X-ray Source'
_diffrn_radiation_type CuK\a
_diffrn_radiation_wavelength 1.54184
_diffrn_reflns_av_R_equivalents 0.0323
_diffrn_reflns_av_sigmaI/netI 0.0440
_diffrn_reflns_limit_h_max 10
_diffrn_reflns_limit_h_min -11
_diffrn_reflns_limit_k_max 12
_diffrn_reflns_limit_k_min -12
_diffrn_reflns_limit_l_max 13
_diffrn_reflns_limit_l_min -10
_diffrn_reflns_number 5933
_diffrn_reflns_theta_full 67.00
_diffrn_reflns_theta_max 67.00
_diffrn_reflns_theta_min 4.06
_exptl_absorpt_coefficient_mu 1.638
_exptl_absorpt_correction_T_max 1.00000
_exptl_absorpt_correction_T_min 0.82149
_exptl_absorpt_correction_type multi-scan
_exptl_absorpt_process_details 'Empirical absorption correction (CrysAlis RED, Oxford Diffraction)'
_exptl_crystal_colour Brown
_exptl_crystal_density_diffrn 1.418
_exptl_crystal_density_method 'not measured'
_exptl_crystal_description Rods
_exptl_crystal_F_000 434
_exptl_crystal_size_max 0.18
_exptl_crystal_size_mid 0.04
_exptl_crystal_size_min 0.02
_refine_diff_density_max 0.588
_refine_diff_density_min -0.748
_refine_diff_density_rms 0.078
_refine_ls_extinction_method none
_refine_ls_goodness_of_fit_ref 1.071
_refine_ls_hydrogen_treatment constr
_refine_ls_matrix_type full
_refine_ls_number_parameters 280
_refine_ls_number_reflns 3463
_refine_ls_number_restraints 0
_refine_ls_restrained_S_all 1.071
_refine_ls_R_factor_all 0.0708
_refine_ls_R_factor_gt 0.0558
_refine_ls_shift/su_max 0.000
_refine_ls_shift/su_mean 0.000
_refine_ls_structure_factor_coef Fsqd
_refine_ls_weighting_details 'calc w=1/[\s^2^(Fo^2^)+(0.1125P)^2^+0.0000P] where P=(Fo^2^+2Fc^2^)/3'
_refine_ls_weighting_scheme calc
_refine_ls_wR_factor_gt 0.1496
_refine_ls_wR_factor_ref 0.1723
_reflns_number_gt 2746
_reflns_number_total 3463
_reflns_threshold_expression >2sigma(I)
_cod_data_source_file c3nj01235b.txt
_cod_data_source_block shelxl
_cod_depositor_comments
;
The following automatic conversions were performed:

'_symmetry_cell_setting' value 'Triclinic' changed to 'triclinic'
according to
/usr/data/users/saulius/automatic-downloads/current/RSC/lib/dictionaries/cif_core.dic
dictionary named 'cif_core.dic' version 2.4.2 from 2011-04-26.

Automatic conversion script
Id: cif_fix_values 2281 2013-09-26 08:29:07Z andrius 
;
_cod_original_cell_volume 978.0(3)
_cod_database_code 7053893

loop_
_symmetry_equiv_pos_as_xyz
'x, y, z'
'-x, -y, -z'

loop_
_atom_site_label
_atom_site_type_symbol
_atom_site_fract_x
_atom_site_fract_y
_atom_site_fract_z
_atom_site_U_iso_or_equiv
_atom_site_adp_type
_atom_site_occupancy
_atom_site_symmetry_multiplicity
_atom_site_calc_flag
_atom_site_refinement_flags
C1 C -0.0573(3) 0.6667(3) 0.0489(2) 0.0268(5) Uani 1 1 d .
C2 C -0.0140(3) 0.5544(3) 0.1844(2) 0.0272(5) Uani 1 1 d .
C3 C 0.1531(3) 0.6541(3) 0.2153(2) 0.0288(5) Uani 1 1 d .
C4 C 0.2614(3) 0.6498(3) 0.3031(2) 0.0298(5) Uani 1 1 d .
H4 H 0.3701 0.7150 0.3229 0.036 Uiso 1 1 calc R
C5 C -0.0706(3) 0.4489(3) 0.2426(2) 0.0275(5) Uani 1 1 d .
H5 H -0.1789 0.3823 0.2226 0.033 Uiso 1 1 calc R
C6 C 0.2003(3) 0.5444(3) 0.3595(2) 0.0295(5) Uani 1 1 d .
C7 C 0.0368(3) 0.4441(3) 0.3313(2) 0.0281(5) Uani 1 1 d .
C8 C 0.1222(3) 0.3653(3) 0.4692(2) 0.0293(5) Uani 1 1 d .
C9 C 0.1182(3) 0.2771(3) 0.5491(2) 0.0285(5) Uani 1 1 d .
C10 C 0.2599(3) 0.2957(3) 0.6184(2) 0.0340(6) Uani 1 1 d .
H10 H 0.3590 0.3632 0.6128 0.041 Uiso 1 1 calc R
C11 C 0.2522(3) 0.2134(3) 0.6955(2) 0.0368(6) Uani 1 1 d .
H11 H 0.3467 0.2267 0.7418 0.044 Uiso 1 1 calc R
C12 C 0.1064(3) 0.1120(3) 0.7045(2) 0.0337(6) Uani 1 1 d .
H12 H 0.1024 0.0583 0.7573 0.040 Uiso 1 1 calc R
C13 C -0.0345(3) 0.0908(3) 0.6337(2) 0.0314(6) Uani 1 1 d .
H13 H -0.1331 0.0215 0.6383 0.038 Uiso 1 1 calc R
C14 C -0.0288(3) 0.1723(3) 0.5566(2) 0.0306(6) Uani 1 1 d .
H14 H -0.1237 0.1572 0.5095 0.037 Uiso 1 1 calc R
C15 C -0.1681(3) 0.6836(3) -0.0392(2) 0.0274(5) Uani 1 1 d .
C16 C -0.1121(3) 0.7939(3) -0.0931(2) 0.0340(6) Uani 1 1 d .
H16 H -0.0031 0.8581 -0.0745 0.041 Uiso 1 1 calc R
C17 C -0.2181(3) 0.8080(3) -0.1739(3) 0.0387(6) Uani 1 1 d .
H17 H -0.1800 0.8808 -0.2101 0.046 Uiso 1 1 calc R
C18 C -0.3810(3) 0.7139(3) -0.2012(2) 0.0367(6) Uani 1 1 d .
H18 H -0.4520 0.7238 -0.2554 0.044 Uiso 1 1 calc R
C19 C -0.4380(3) 0.6049(3) -0.1475(2) 0.0339(6) Uani 1 1 d .
H19 H -0.5473 0.5420 -0.1653 0.041 Uiso 1 1 calc R
C20 C -0.3317(3) 0.5898(3) -0.0672(2) 0.0312(6) Uani 1 1 d .
H20 H -0.3703 0.5163 -0.0318 0.037 Uiso 1 1 calc R
C21 C 0.3658(3) 0.8577(3) 0.1701(2) 0.0294(5) Uani 1 1 d .
C22 C 0.4433(3) 0.9754(3) 0.2788(3) 0.0358(6) Uani 1 1 d .
H22 H 0.3907 0.9868 0.3428 0.043 Uiso 1 1 calc R
C23 C 0.6018(3) 1.0765(3) 0.2903(3) 0.0382(6) Uani 1 1 d .
H23 H 0.6555 1.1567 0.3619 0.046 Uiso 1 1 calc R
C24 C 0.6789(3) 1.0566(3) 0.1944(3) 0.0373(6) Uani 1 1 d .
H24 H 0.7844 1.1240 0.2021 0.045 Uiso 1 1 calc R
C25 C 0.6006(3) 0.9380(3) 0.0881(3) 0.0374(6) Uani 1 1 d .
H25 H 0.6538 0.9255 0.0247 0.045 Uiso 1 1 calc R
C26 C 0.4421(3) 0.8368(3) 0.0746(2) 0.0332(6) Uani 1 1 d .
H26 H 0.3888 0.7567 0.0028 0.040 Uiso 1 1 calc R
N1 N 0.2004(2) 0.7550(2) 0.15373(19) 0.0287(5) Uani 1 1 d .
N2 N 0.0983(2) 0.7651(2) 0.07031(19) 0.0285(5) Uani 1 1 d .
N3 N -0.1188(2) 0.5610(2) 0.09817(19) 0.0286(5) Uani 1 1 d .
N4 N -0.0040(3) 0.3444(2) 0.39508(18) 0.0300(5) Uani 1 1 d .
S1 S 0.30350(7) 0.51148(7) 0.47102(6) 0.0319(2) Uani 1 1 d .

loop_
_atom_site_aniso_label
_atom_site_aniso_U_11
_atom_site_aniso_U_22
_atom_site_aniso_U_33
_atom_site_aniso_U_23
_atom_site_aniso_U_13
_atom_site_aniso_U_12
C1 0.0251(13) 0.0265(12) 0.0315(13) 0.0092(10) 0.0076(10) 0.0140(10)
C2 0.0284(13) 0.0252(12) 0.0310(13) 0.0081(9) 0.0065(10) 0.0156(11)
C3 0.0320(14) 0.0277(12) 0.0314(13) 0.0100(10) 0.0092(10) 0.0172(11)
C4 0.0281(13) 0.0287(12) 0.0344(13) 0.0106(10) 0.0049(10) 0.0147(11)
C5 0.0267(12) 0.0260(12) 0.0298(12) 0.0077(9) 0.0034(10) 0.0132(10)
C6 0.0308(13) 0.0313(12) 0.0314(13) 0.0100(10) 0.0052(10) 0.0193(11)
C7 0.0304(13) 0.0261(12) 0.0309(13) 0.0086(10) 0.0078(10) 0.0159(11)
C8 0.0289(13) 0.0284(12) 0.0329(13) 0.0091(10) 0.0067(10) 0.0156(11)
C9 0.0325(13) 0.0271(12) 0.0299(13) 0.0090(10) 0.0068(10) 0.0174(11)
C10 0.0315(14) 0.0364(14) 0.0354(14) 0.0131(11) 0.0045(11) 0.0161(12)
C11 0.0368(15) 0.0417(15) 0.0382(15) 0.0171(12) 0.0030(11) 0.0220(13)
C12 0.0405(15) 0.0358(14) 0.0361(14) 0.0173(11) 0.0103(11) 0.0238(12)
C13 0.0328(14) 0.0321(13) 0.0351(14) 0.0126(10) 0.0119(11) 0.0182(11)
C14 0.0334(14) 0.0336(13) 0.0327(13) 0.0108(10) 0.0081(10) 0.0223(11)
C15 0.0269(13) 0.0294(12) 0.0298(12) 0.0095(10) 0.0055(10) 0.0164(11)
C16 0.0310(14) 0.0373(14) 0.0389(14) 0.0175(11) 0.0091(11) 0.0169(12)
C17 0.0391(15) 0.0429(15) 0.0449(16) 0.0264(13) 0.0096(12) 0.0212(13)
C18 0.0369(15) 0.0433(15) 0.0349(14) 0.0162(12) 0.0001(11) 0.0219(13)
C19 0.0284(13) 0.0326(13) 0.0409(15) 0.0116(11) 0.0038(11) 0.0149(11)
C20 0.0351(14) 0.0295(12) 0.0349(13) 0.0144(10) 0.0090(11) 0.0174(11)
C21 0.0254(13) 0.0279(12) 0.0405(14) 0.0171(10) 0.0040(10) 0.0141(11)
C22 0.0294(14) 0.0348(14) 0.0469(16) 0.0136(12) 0.0064(11) 0.0182(12)
C23 0.0293(14) 0.0287(13) 0.0544(17) 0.0088(11) 0.0003(12) 0.0155(11)
C24 0.0303(14) 0.0323(13) 0.0574(17) 0.0242(12) 0.0076(12) 0.0163(12)
C25 0.0344(15) 0.0416(15) 0.0443(16) 0.0226(12) 0.0114(12) 0.0189(13)
C26 0.0322(14) 0.0335(13) 0.0373(14) 0.0172(11) 0.0055(11) 0.0149(11)
N1 0.0247(11) 0.0299(11) 0.0355(11) 0.0142(9) 0.0051(8) 0.0142(9)
N2 0.0273(11) 0.0303(11) 0.0328(11) 0.0131(9) 0.0047(8) 0.0162(9)
N3 0.0287(11) 0.0279(10) 0.0329(11) 0.0108(8) 0.0048(8) 0.0161(9)
N4 0.0337(12) 0.0307(11) 0.0319(11) 0.0123(9) 0.0067(9) 0.0191(10)
S1 0.0305(4) 0.0339(4) 0.0364(4) 0.0164(3) 0.0048(3) 0.0168(3)

loop_
_atom_type_symbol
_atom_type_description
_atom_type_scat_dispersion_real
_atom_type_scat_dispersion_imag
_atom_type_scat_source
C C 0.0181 0.0091 'International Tables Vol C Tables 4.2.6.8 and 6.1.1.4'
H H 0.0000 0.0000 'International Tables Vol C Tables 4.2.6.8 and 6.1.1.4'
N N 0.0311 0.0180 'International Tables Vol C Tables 4.2.6.8 and 6.1.1.4'
S S 0.3331 0.5567 'International Tables Vol C Tables 4.2.6.8 and 6.1.1.4'

loop_
_geom_angle_atom_site_label_1
_geom_angle_atom_site_label_2
_geom_angle_atom_site_label_3
_geom_angle
N3 C1 N2 127.3(2)
N3 C1 C15 118.4(2)
N2 C1 C15 114.3(2)
N3 C2 C5 119.9(2)
N3 C2 C3 120.8(2)
C5 C2 C3 119.3(2)
N1 C3 C4 122.3(2)
N1 C3 C2 116.0(2)
C4 C3 C2 121.7(2)
C6 C4 C3 117.3(2)
C6 C4 H4 121.4
C3 C4 H4 121.4
C2 C5 C7 119.5(2)
C2 C5 H5 120.3
C7 C5 H5 120.3
C4 C6 C7 122.7(2)
C4 C6 S1 128.1(2)
C7 C6 S1 109.21(18)
N4 C7 C5 125.1(2)
N4 C7 C6 115.3(2)
C5 C7 C6 119.6(2)
N4 C8 C9 123.8(2)
N4 C8 S1 115.58(19)
C9 C8 S1 120.61(19)
C14 C9 C10 119.0(2)
C14 C9 C8 119.9(2)
C10 C9 C8 121.2(2)
C11 C10 C9 119.9(3)
C11 C10 H10 120.1
C9 C10 H10 120.1
C12 C11 C10 120.9(3)
C12 C11 H11 119.5
C10 C11 H11 119.5
C11 C12 C13 119.4(2)
C11 C12 H12 120.3
C13 C12 H12 120.3
C14 C13 C12 120.4(2)
C14 C13 H13 119.8
C12 C13 H13 119.8
C13 C14 C9 120.4(2)
C13 C14 H14 119.8
C9 C14 H14 119.8
C20 C15 C16 118.9(2)
C20 C15 C1 119.6(2)
C16 C15 C1 121.5(2)
C17 C16 C15 120.3(2)
C17 C16 H16 119.8
C15 C16 H16 119.8
C16 C17 C18 120.3(2)
C16 C17 H17 119.9
C18 C17 H17 119.9
C17 C18 C19 119.9(2)
C17 C18 H18 120.1
C19 C18 H18 120.1
C18 C19 C20 119.9(2)
C18 C19 H19 120.0
C20 C19 H19 120.0
C19 C20 C15 120.7(2)
C19 C20 H20 119.7
C15 C20 H20 119.7
C26 C21 C22 121.8(2)
C26 C21 N1 118.2(2)
C22 C21 N1 120.0(2)
C21 C22 C23 118.7(3)
C21 C22 H22 120.6
C23 C22 H22 120.6
C24 C23 C22 119.8(3)
C24 C23 H23 120.1
C22 C23 H23 120.1
C25 C24 C23 120.6(3)
C25 C24 H24 119.7
C23 C24 H24 119.7
C24 C25 C26 120.5(3)
C24 C25 H25 119.8
C26 C25 H25 119.8
C21 C26 C25 118.7(3)
C21 C26 H26 120.7
C25 C26 H26 120.7
N2 N1 C3 124.0(2)
N2 N1 C21 113.39(19)
C3 N1 C21 122.6(2)
C1 N2 N1 115.2(2)
C1 N3 C2 116.7(2)
C8 N4 C7 110.8(2)
C6 S1 C8 89.07(12)

loop_
_geom_bond_atom_site_label_1
_geom_bond_atom_site_label_2
_geom_bond_distance
C1 N3 1.329(3)
C1 N2 1.350(3)
C1 C15 1.487(3)
C2 N3 1.373(3)
C2 C5 1.396(3)
C2 C3 1.428(4)
C3 N1 1.380(3)
C3 C4 1.394(4)
C4 C6 1.384(3)
C4 H4 0.9300
C5 C7 1.399(3)
C5 H5 0.9300
C6 C7 1.405(4)
C6 S1 1.736(3)
C7 N4 1.388(3)
C8 N4 1.300(3)
C8 C9 1.468(3)
C8 S1 1.758(3)
C9 C14 1.396(4)
C9 C10 1.400(4)
C10 C11 1.387(4)
C10 H10 0.9300
C11 C12 1.380(4)
C11 H11 0.9300
C12 C13 1.391(4)
C12 H12 0.9300
C13 C14 1.383(4)
C13 H13 0.9300
C14 H14 0.9300
C15 C20 1.390(4)
C15 C16 1.399(3)
C16 C17 1.384(4)
C16 H16 0.9300
C17 C18 1.386(4)
C17 H17 0.9300
C18 C19 1.387(4)
C18 H18 0.9300
C19 C20 1.388(4)
C19 H19 0.9300
C20 H20 0.9300
C21 C26 1.381(4)
C21 C22 1.389(4)
C21 N1 1.440(3)
C22 C23 1.397(4)
C22 H22 0.9300
C23 C24 1.387(4)
C23 H23 0.9300
C24 C25 1.377(4)
C24 H24 0.9300
C25 C26 1.393(4)
C25 H25 0.9300
C26 H26 0.9300
N1 N2 1.355(3)
